data_7247942
loop_
_publ_author_name
'Asano, Akiko'
'Kawanami, Yukiko'
'Fujita, Mao'
'Yano, Yuta'
'Ide, Rio'
'Minoura, Katsuhiko'
'Kato, Takuma'
'Doi, Mitsunobu'

_publ_section_title
;
 Electronic substituent effect on the conformation of a
 phenylalanine-incorporated cyclic peptide
;
_journal_issue 2
_journal_name_full 'RSC Advances'
_journal_page_first 1062
_journal_page_last 1071
_journal_paper_doi 10.1039/D3RA07836A
_journal_volume 14
_journal_year 2024
_chemical_absolute_configuration rm
_chemical_compound_source synthesis
_chemical_formula_moiety 'C40 H47 F3 N8 O6 S2, C3 H6 O'
_chemical_formula_sum 'C43 H53 F3 N8 O7 S2'
_chemical_formula_weight 915.05
_chemical_name_systematic Phe(4cf3)_ASC
_space_group_crystal_system triclinic
_space_group_IT_number 1
_space_group_name_Hall 'P 1'
_space_group_name_H-M_alt 'P 1'
_atom_sites_solution_hydrogens geom
_audit_creation_method SHELXL-2018/3
_audit_update_record
;
2023-08-22 deposited with the CCDC.	2023-12-19 downloaded from the CCDC.
;
_cell_angle_alpha 80.097(4)
_cell_angle_beta 80.867(4)
_cell_angle_gamma 84.776(4)
_cell_formula_units_Z 1
_cell_length_a 9.4424(4)
_cell_length_b 9.8919(4)
_cell_length_c 12.9370(6)
_cell_measurement_reflns_used 4809
_cell_measurement_temperature 100
_cell_measurement_theta_max 73.0320
_cell_measurement_theta_min 5.4560
_cell_volume 1172.74(9)
_computing_cell_refinement CrysAlisPro
_computing_data_collection CrysAlisPro
_computing_data_reduction CrysAlisPro
_computing_structure_refinement 'SHELXL-2018/3 (Sheldrick, 2018)'
_computing_structure_solution SHELXT
_diffrn_ambient_temperature 100
_diffrn_detector_area_resol_mean 5.811
_diffrn_measured_fraction_theta_full 0.995
_diffrn_measured_fraction_theta_max 0.995
_diffrn_measurement_device_type 'XtaLAB Pro: Kappa single & P200K'
_diffrn_measurement_method \w-scan
_diffrn_radiation_type CuK\a
_diffrn_radiation_wavelength 1.54184
_diffrn_reflns_av_R_equivalents 0.0439
_diffrn_reflns_av_unetI/netI 0.0563
_diffrn_reflns_Laue_measured_fraction_full 0.995
_diffrn_reflns_Laue_measured_fraction_max 0.995
_diffrn_reflns_limit_h_max 10
_diffrn_reflns_limit_h_min -10
_diffrn_reflns_limit_k_max 11
_diffrn_reflns_limit_k_min -11
_diffrn_reflns_limit_l_max 15
_diffrn_reflns_limit_l_min -15
_diffrn_reflns_number 17517
_diffrn_reflns_point_group_measured_fraction_full 0.899
_diffrn_reflns_point_group_measured_fraction_max 0.899
_diffrn_reflns_theta_full 63.685
_diffrn_reflns_theta_max 63.685
_diffrn_reflns_theta_min 4.547
_diffrn_source rotating-anode
_exptl_absorpt_coefficient_mu 1.607
_exptl_absorpt_correction_T_max 1.00000
_exptl_absorpt_correction_T_min 0.73206
_exptl_absorpt_correction_type multi-scan
_exptl_absorpt_process_details CrysAlisPro
_exptl_crystal_colour colourless
_exptl_crystal_density_diffrn 1.296
_exptl_crystal_density_method 'not measured'
_exptl_crystal_description plate
_exptl_crystal_F_000 482
_exptl_crystal_recrystallization_method 'Re-crystallisation from solvent: acetone'
_exptl_crystal_size_max 0.50
_exptl_crystal_size_mid 0.20
_exptl_crystal_size_min 0.05
_refine_diff_density_max 0.749
_refine_diff_density_min -0.429
_refine_diff_density_rms 0.106
_refine_ls_abs_structure_details
;
 Flack x determined using 1688 quotients [(I+)-(I-)]/[(I+)+(I-)]
 (Parsons, Flack and Wagner, Acta Cryst. B69 (2013) 249-259).
;
_refine_ls_abs_structure_Flack 0.023(15)
_refine_ls_extinction_method none
_refine_ls_goodness_of_fit_ref 1.500
_refine_ls_hydrogen_treatment constr
_refine_ls_matrix_type full
_refine_ls_number_parameters 570
_refine_ls_number_reflns 6940
_refine_ls_number_restraints 369
_refine_ls_restrained_S_all 1.567
_refine_ls_R_factor_all 0.1541
_refine_ls_R_factor_gt 0.1268
_refine_ls_shift/su_max 0.005
_refine_ls_shift/su_mean 0.000
_refine_ls_structure_factor_coef Fsqd
_refine_ls_weighting_details 'w=1/[\s^2^(Fo^2^)+(0.2000P)^2^] where P=(Fo^2^+2Fc^2^)/3'
_refine_ls_weighting_scheme calc
_refine_ls_wR_factor_gt 0.3550
_refine_ls_wR_factor_ref 0.3792
_reflns_Friedel_coverage 0.809
_reflns_Friedel_fraction_full 0.804
_reflns_Friedel_fraction_max 0.804
_reflns_number_gt 4779
_reflns_number_total 6940
_reflns_threshold_expression 'I > 2\s(I)'
_cod_data_source_file d3ra07836a2.cif
_cod_data_source_block 201219_Phecf3
_cod_database_code 7247942
_shelx_shelxl_version_number 2018/3
_shelx_space_group_comment
;
The symmetry employed for this shelxl refinement is uniquely defined
by the following loop, which should always be used as a source of
symmetry information in preference to the above space-group names.
They are only intended as comments.
;

loop_
_space_group_symop_operation_xyz
'x, y, z'

loop_
_atom_site_label
_atom_site_type_symbol
_atom_site_fract_x
_atom_site_fract_y
_atom_site_fract_z
_atom_site_U_iso_or_equiv
_atom_site_adp_type
_atom_site_occupancy
_atom_site_site_symmetry_order
_atom_site_calc_flag
_atom_site_refinement_flags_posn
_atom_site_refinement_flags_adp
_atom_site_refinement_flags_occupancy
_atom_site_disorder_assembly
_atom_site_disorder_group
N11 N 0.6255(14) 0.7086(13) 0.3695(8) 0.090(2) Uani 1 1 d . U . . .
H11 H 0.639582 0.621256 0.370695 0.109 Uiso 1 1 calc R U . . .
C11 C 0.5835(18) 0.7637(16) 0.4688(10) 0.092(2) Uani 1 1 d . U . . .
H11A H 0.585618 0.864078 0.455118 0.110 Uiso 1 1 calc R U . . .
C13 C 0.4207(19) 0.7202(17) 0.5158(11) 0.096(2) Uani 1 1 d . U . . .
H13A H 0.356748 0.763519 0.466239 0.115 Uiso 1 1 calc R U . . .
H13B H 0.418199 0.621468 0.520993 0.115 Uiso 1 1 calc R U . . .
C14 C 0.364(2) 0.7604(17) 0.6251(11) 0.097(2) Uani 1 1 d . U . . .
C15 C 0.366(2) 0.6665(18) 0.7151(12) 0.100(2) Uani 1 1 d . U . . .
H15 H 0.407844 0.578041 0.712994 0.120 Uiso 1 1 calc R U . . .
C16 C 0.303(2) 0.7072(18) 0.8094(13) 0.106(2) Uani 1 1 d . U . . .
H16 H 0.300603 0.642129 0.870723 0.127 Uiso 1 1 calc R U . . .
C17 C 0.245(2) 0.834(2) 0.8188(13) 0.113(2) Uani 1 1 d . U . . .
C18 C 0.241(2) 0.932(2) 0.7242(13) 0.107(2) Uani 1 1 d . U . . .
H18 H 0.197452 1.019461 0.728210 0.128 Uiso 1 1 calc R U . . .
C19 C 0.301(2) 0.8979(18) 0.6278(12) 0.101(2) Uani 1 1 d . U . . .
H19 H 0.300682 0.961639 0.565995 0.122 Uiso 1 1 calc R U . . .
C110 C 0.170(3) 0.873(2) 0.9174(16) 0.129(3) Uani 1 1 d . U . . .
F110 F 0.2430(18) 0.8302(17) 0.9931(11) 0.163(3) Uani 1 1 d . U . . .
F111 F 0.0492(18) 0.8236(16) 0.9536(11) 0.159(3) Uani 1 1 d . U . . .
F112 F 0.1284(17) 0.9972(16) 0.9185(10) 0.157(3) Uani 1 1 d . U . . .
N21 N 0.7486(13) 0.5802(11) 0.5537(8) 0.079(3) Uani 1 1 d . . . . .
C21 C 0.8257(17) 0.5644(14) 0.6454(9) 0.082(4) Uani 1 1 d . . . . .
C22 C 0.7598(15) 0.4540(15) 0.7351(9) 0.078(3) Uani 1 1 d . . . . .
O22 O 0.7956(15) 0.4426(15) 0.8212(8) 0.118(4) Uani 1 1 d . . . . .
C23 C 0.811(2) 0.703(2) 0.6792(12) 0.108(5) Uani 1 1 d . . . . .
O23 O 0.7124(12) 0.7834(10) 0.6137(6) 0.093(3) Uani 1 1 d . . . . .
C24 C 0.971(3) 0.770(3) 0.644(3) 0.168(12) Uani 1 1 d . . . . .
H24A H 1.038328 0.718523 0.686299 0.252 Uiso 1 1 calc R U . . .
H24B H 1.003510 0.766112 0.570552 0.252 Uiso 1 1 calc R U . . .
H24C H 0.961613 0.863939 0.655463 0.252 Uiso 1 1 calc R U . . .
C25 C 0.6866(15) 0.7024(15) 0.5466(9) 0.076(3) Uani 1 1 d . . . . .
N31 N 0.6726(13) 0.3716(13) 0.7068(8) 0.085(3) Uani 1 1 d . U . . .
H31 H 0.659478 0.383802 0.641504 0.102 Uiso 1 1 calc R U . . .
C31 C 0.6008(16) 0.2659(14) 0.7780(9) 0.081(3) Uani 1 1 d . U . . .
H31A H 0.606365 0.277689 0.850922 0.098 Uiso 1 1 calc R U . . .
C33 C 0.6671(19) 0.1172(15) 0.7602(11) 0.090(3) Uani 1 1 d . U . . .
H33 H 0.670648 0.109458 0.685257 0.108 Uiso 1 1 calc R U . . .
C34 C 0.815(2) 0.102(2) 0.7855(17) 0.125(6) Uani 1 1 d . U . . .
H34A H 0.869777 0.173315 0.741748 0.188 Uiso 1 1 calc R U . . .
H34B H 0.812753 0.109358 0.858819 0.188 Uiso 1 1 calc R U . . .
H34C H 0.858392 0.013920 0.772569 0.188 Uiso 1 1 calc R U . . .
C35 C 0.576(2) 0.0078(19) 0.8268(13) 0.113(5) Uani 1 1 d . U . . .
H35A H 0.480986 0.020510 0.808290 0.169 Uiso 1 1 calc R U . . .
H35B H 0.617919 -0.081192 0.814142 0.169 Uiso 1 1 calc R U . . .
H35C H 0.572280 0.014246 0.900392 0.169 Uiso 1 1 calc R U . . .
N41 N 0.4034(12) 0.2974(10) 0.6706(7) 0.069(2) Uani 1 1 d . U . . .
C41 C 0.2540(14) 0.3136(13) 0.6790(9) 0.072(3) Uani 1 1 d . U . . .
C42 C 0.1804(15) 0.3287(14) 0.5859(9) 0.077(3) Uani 1 1 d . U . . .
O42 O 0.0494(13) 0.3264(15) 0.5987(8) 0.114(4) Uani 1 1 d . U . . .
C43 C 0.1868(17) 0.3178(14) 0.7796(9) 0.084(3) Uani 1 1 d . U . . .
H43 H 0.087996 0.332454 0.798022 0.101 Uiso 1 1 calc R U . . .
S43 S 0.3056(4) 0.2932(3) 0.8663(2) 0.0890(11) Uani 1 1 d . U . . .
C44 C 0.4464(16) 0.2824(13) 0.7607(8) 0.077(3) Uani 1 1 d . U . . .
N51 N 0.2590(12) 0.3483(11) 0.4892(7) 0.075(3) Uani 1 1 d . U . . .
H51 H 0.350992 0.347410 0.483830 0.090 Uiso 1 1 calc R U . . .
C51 C 0.1942(16) 0.3703(15) 0.3966(9) 0.081(3) Uani 1 1 d . U . . .
H51A H 0.096930 0.338540 0.417976 0.097 Uiso 1 1 calc R U . . .
C53 C 0.176(2) 0.520(2) 0.3530(13) 0.115(5) Uani 1 1 d . U . . .
H53 H 0.149419 0.571112 0.412211 0.138 Uiso 1 1 calc R U . . .
C54 C 0.298(3) 0.559(2) 0.301(2) 0.126(7) Uani 1 1 d . U . . .
H54A H 0.287940 0.655376 0.272197 0.189 Uiso 1 1 calc R U . . .
H54B H 0.369741 0.544621 0.347244 0.189 Uiso 1 1 calc R U . . .
H54C H 0.327294 0.507486 0.243670 0.189 Uiso 1 1 calc R U . . .
C55 C 0.045(3) 0.542(3) 0.281(2) 0.155(9) Uani 1 1 d . U . . .
H55A H 0.075669 0.513740 0.211864 0.187 Uiso 1 1 calc R U . . .
H55B H -0.038104 0.492861 0.316487 0.187 Uiso 1 1 calc R U . . .
C56 C 0.016(3) 0.696(3) 0.272(4) 0.184(13) Uani 1 1 d . U . . .
H56A H -0.060785 0.725447 0.230320 0.276 Uiso 1 1 calc R U . . .
H56B H -0.011661 0.720389 0.341200 0.276 Uiso 1 1 calc R U . . .
H56C H 0.100888 0.741043 0.237704 0.276 Uiso 1 1 calc R U . . .
N61 N 0.394(2) 0.2271(16) 0.3137(9) 0.114(2) Uani 1 1 d . U . . .
C61 C 0.423(2) 0.161(2) 0.2165(11) 0.1175(19) Uani 1 1 d . U . . .
H61 H 0.462698 0.066145 0.235682 0.141 Uiso 1 1 calc R U . . .
C62 C 0.527(3) 0.235(2) 0.1273(11) 0.1205(19) Uani 1 1 d . U . . .
O62 O 0.5420(16) 0.2018(13) 0.0397(7) 0.122(3) Uani 1 1 d . U . . .
C63 C 0.272(2) 0.1554(19) 0.1847(11) 0.117(2) Uani 1 1 d . U . . .
H63 H 0.272257 0.187055 0.108595 0.141 Uiso 1 1 calc R U . . .
O63 O 0.1858(15) 0.2501(12) 0.2478(7) 0.114(2) Uani 1 1 d . U . . .
C64 C 0.212(3) 0.016(2) 0.2190(14) 0.129(3) Uani 1 1 d . U . . .
H64A H 0.266442 -0.048530 0.178718 0.193 Uiso 1 1 calc R U . . .
H64B H 0.216505 -0.013446 0.293095 0.193 Uiso 1 1 calc R U . . .
H64C H 0.113209 0.022499 0.207200 0.193 Uiso 1 1 calc R U . . .
C65 C 0.270(2) 0.2808(19) 0.3193(11) 0.113(2) Uani 1 1 d . U . . .
N71 N 0.606(2) 0.3243(17) 0.1536(9) 0.1237(17) Uani 1 1 d . U . . .
H71 H 0.590892 0.336948 0.218630 0.148 Uiso 1 1 calc R U . . .
C71 C 0.719(3) 0.404(2) 0.0830(11) 0.1258(16) Uani 1 1 d . U . . .
H71A H 0.705694 0.399117 0.010119 0.151 Uiso 1 1 calc R U . . .
C73 C 0.872(3) 0.348(2) 0.0952(12) 0.1268(17) Uani 1 1 d . U . . .
H73 H 0.883813 0.343896 0.169506 0.152 Uiso 1 1 calc R U . . .
C74 C 0.898(3) 0.204(2) 0.0689(12) 0.130(2) Uani 1 1 d . U . . .
H74A H 0.828393 0.145715 0.112916 0.195 Uiso 1 1 calc R U . . .
H74B H 0.889555 0.205418 -0.004291 0.195 Uiso 1 1 calc R U . . .
H74C H 0.992894 0.167994 0.081496 0.195 Uiso 1 1 calc R U . . .
C75 C 0.976(3) 0.440(2) 0.0296(11) 0.129(2) Uani 1 1 d . U . . .
H75A H 0.956737 0.530790 0.047882 0.193 Uiso 1 1 calc R U . . .
H75B H 1.071445 0.406363 0.041849 0.193 Uiso 1 1 calc R U . . .
H75C H 0.968105 0.443788 -0.043939 0.193 Uiso 1 1 calc R U . . .
N81 N 0.681(2) 0.5830(17) 0.1914(9) 0.1270(16) Uani 1 1 d . U . . .
C81 C 0.664(3) 0.729(2) 0.1839(11) 0.1279(16) Uani 1 1 d . U . . .
C82 C 0.641(3) 0.791(2) 0.2803(11) 0.1279(18) Uani 1 1 d . U . . .
O82 O 0.6422(18) 0.9191(14) 0.2740(8) 0.131(2) Uani 1 1 d . U . . .
C83 C 0.656(3) 0.793(2) 0.0837(11) 0.1292(16) Uani 1 1 d . U . . .
H83 H 0.639923 0.887633 0.065546 0.155 Uiso 1 1 calc R U . . .
S83 S 0.6769(7) 0.6838(5) -0.0044(3) 0.1302(15) Uani 1 1 d . U . . .
C84 C 0.688(3) 0.551(2) 0.0976(11) 0.1274(15) Uani 1 1 d . U . . .
O1S O 0.5789(12) 0.3947(12) 0.4287(8) 0.095(3) Uani 1 1 d . U . . .
C1S C 0.666(3) 0.295(3) 0.4321(18) 0.140(6) Uani 1 1 d . U . . .
C3S C 0.827(3) 0.280(4) 0.468(2) 0.175(9) Uani 1 1 d . U . . .
H3S1 H 0.885346 0.210723 0.433606 0.263 Uiso 1 1 calc R U . . .
H3S2 H 0.818984 0.253018 0.543351 0.263 Uiso 1 1 calc R U . . .
H3S3 H 0.870206 0.366031 0.447300 0.263 Uiso 1 1 calc R U . . .
C2S C 0.632(4) 0.149(3) 0.4242(19) 0.159(8) Uani 1 1 d . U . . .
H2S1 H 0.584573 0.151416 0.363414 0.239 Uiso 1 1 calc R U . . .
H2S2 H 0.569983 0.112243 0.487141 0.239 Uiso 1 1 calc R U . . .
H2S3 H 0.719533 0.092078 0.417207 0.239 Uiso 1 1 calc R U . . .

loop_
_atom_site_aniso_label
_atom_site_aniso_U_11
_atom_site_aniso_U_22
_atom_site_aniso_U_33
_atom_site_aniso_U_23
_atom_site_aniso_U_13
_atom_site_aniso_U_12
N11 0.119(6) 0.109(5) 0.044(4) -0.036(4) -0.002(4) 0.017(5)
C11 0.120(5) 0.108(5) 0.050(4) -0.040(3) -0.004(4) 0.017(4)
C13 0.118(5) 0.112(4) 0.061(4) -0.040(3) -0.007(4) 0.015(4)
C14 0.118(5) 0.113(4) 0.065(3) -0.043(3) -0.005(3) 0.011(4)
C15 0.122(5) 0.113(4) 0.070(4) -0.045(4) -0.004(4) 0.010(4)
C16 0.127(5) 0.120(5) 0.073(4) -0.045(4) -0.001(4) 0.010(4)
C17 0.132(5) 0.131(4) 0.077(4) -0.049(3) 0.005(4) 0.012(4)
C18 0.125(5) 0.124(5) 0.073(4) -0.045(4) 0.003(4) 0.011(4)
C19 0.119(5) 0.118(4) 0.068(4) -0.041(4) -0.001(4) 0.011(4)
C110 0.150(5) 0.154(5) 0.083(4) -0.055(4) 0.013(4) 0.014(5)
F110 0.183(7) 0.201(7) 0.098(5) -0.062(5) 0.015(5) 0.031(6)
F111 0.178(6) 0.191(6) 0.104(5) -0.060(5) 0.023(5) 0.005(5)
F112 0.180(7) 0.183(6) 0.102(5) -0.065(5) 0.026(5) 0.018(6)
N21 0.094(8) 0.091(7) 0.055(5) -0.025(4) -0.012(5) 0.006(6)
C21 0.103(10) 0.093(8) 0.051(6) -0.025(5) -0.005(6) 0.006(7)
C22 0.074(8) 0.117(10) 0.048(6) -0.026(6) -0.013(5) 0.004(7)
O22 0.147(10) 0.170(10) 0.049(5) -0.032(5) -0.021(5) -0.033(8)
C23 0.127(14) 0.145(13) 0.065(8) -0.056(8) -0.017(8) -0.002(11)
O23 0.121(8) 0.115(7) 0.050(4) -0.039(4) -0.006(5) -0.003(6)
C24 0.106(15) 0.23(3) 0.19(3) -0.12(2) 0.023(15) -0.083(17)
C25 0.085(9) 0.104(9) 0.043(5) -0.029(5) 0.004(5) -0.011(7)
N31 0.092(7) 0.122(7) 0.042(4) -0.030(5) 0.007(5) -0.010(6)
C31 0.105(7) 0.099(6) 0.045(4) -0.033(4) -0.006(5) 0.003(6)
C33 0.119(9) 0.095(7) 0.060(6) -0.028(5) -0.022(6) 0.023(7)
C34 0.131(14) 0.144(13) 0.113(12) -0.058(10) -0.045(11) 0.044(11)
C35 0.150(14) 0.117(10) 0.071(8) -0.026(7) -0.031(9) 0.038(10)
N41 0.086(6) 0.082(5) 0.040(4) -0.025(3) 0.001(4) -0.002(4)
C41 0.079(6) 0.089(6) 0.049(5) -0.028(4) 0.000(4) 0.009(5)
C42 0.076(7) 0.099(7) 0.052(5) -0.032(5) 0.008(5) 0.018(6)
O42 0.089(8) 0.187(10) 0.069(5) -0.055(6) -0.002(5) 0.021(7)
C43 0.092(7) 0.109(7) 0.050(5) -0.035(5) 0.006(5) 0.016(6)
S43 0.104(2) 0.123(2) 0.0374(12) -0.0294(13) 0.0003(13) 0.0194(18)
C44 0.097(6) 0.091(6) 0.039(4) -0.026(4) 0.010(4) 0.010(5)
N51 0.080(6) 0.092(6) 0.050(5) -0.024(4) -0.007(4) 0.025(5)
C51 0.087(8) 0.109(9) 0.049(6) -0.027(5) -0.016(5) 0.020(7)
C53 0.125(13) 0.156(13) 0.059(7) -0.025(8) -0.004(8) 0.010(11)
C54 0.132(16) 0.133(13) 0.135(16) -0.076(12) -0.049(14) 0.033(12)
C55 0.127(15) 0.19(2) 0.139(17) 0.023(16) -0.034(14) -0.003(14)
C56 0.14(2) 0.135(17) 0.30(4) -0.06(2) -0.06(2) -0.017(14)
N61 0.166(5) 0.133(4) 0.043(3) -0.032(3) -0.017(3) 0.036(4)
C61 0.170(4) 0.135(3) 0.044(2) -0.031(3) -0.017(3) 0.037(3)
C62 0.175(4) 0.139(3) 0.043(2) -0.032(2) -0.016(3) 0.043(3)
O62 0.175(6) 0.148(5) 0.044(3) -0.042(4) -0.016(4) 0.032(5)
C63 0.169(5) 0.134(4) 0.048(3) -0.031(3) -0.018(3) 0.032(4)
O63 0.165(5) 0.131(4) 0.047(3) -0.032(3) -0.018(3) 0.029(4)
C64 0.178(7) 0.140(6) 0.065(5) -0.029(5) -0.018(6) 0.024(6)
C65 0.165(5) 0.130(4) 0.044(3) -0.031(3) -0.018(3) 0.033(4)
N71 0.182(4) 0.143(3) 0.0415(19) -0.031(2) -0.018(2) 0.050(3)
C71 0.184(3) 0.144(3) 0.0434(17) -0.0306(17) -0.0179(19) 0.051(2)
C73 0.184(4) 0.145(3) 0.047(2) -0.032(2) -0.019(2) 0.052(3)
C74 0.184(5) 0.146(4) 0.054(3) -0.034(3) -0.019(3) 0.052(4)
C75 0.184(5) 0.147(4) 0.050(3) -0.034(3) -0.018(3) 0.053(4)
N81 0.188(3) 0.144(3) 0.0419(17) -0.0265(18) -0.0179(19) 0.052(3)
C81 0.189(4) 0.144(3) 0.0429(17) -0.0249(18) -0.0184(19) 0.052(3)
C82 0.190(4) 0.142(3) 0.044(2) -0.024(2) -0.019(2) 0.053(3)
O82 0.194(5) 0.140(4) 0.049(3) -0.022(3) -0.017(3) 0.053(4)
C83 0.191(3) 0.146(3) 0.0432(16) -0.0242(17) -0.0187(19) 0.052(3)
S83 0.192(3) 0.148(2) 0.0433(13) -0.0239(14) -0.0187(16) 0.051(2)
C84 0.188(3) 0.145(2) 0.0425(15) -0.0273(16) -0.0179(17) 0.052(2)
O1S 0.100(7) 0.118(7) 0.066(5) -0.018(5) -0.006(5) -0.002(6)
C1S 0.153(10) 0.170(11) 0.094(8) -0.033(8) -0.009(8) 0.000(10)
C3S 0.169(16) 0.247(18) 0.115(13) -0.064(14) 0.015(12) -0.038(15)
C2S 0.217(17) 0.172(15) 0.089(11) -0.045(11) -0.022(12) 0.029(14)

loop_
_atom_type_symbol
_atom_type_description
_atom_type_scat_dispersion_real
_atom_type_scat_dispersion_imag
_atom_type_scat_source
C C 0.0181 0.0091 'International Tables Vol C Tables 4.2.6.8 and 6.1.1.4'
H H 0.0000 0.0000 'International Tables Vol C Tables 4.2.6.8 and 6.1.1.4'
N N 0.0311 0.0180 'International Tables Vol C Tables 4.2.6.8 and 6.1.1.4'
O O 0.0492 0.0322 'International Tables Vol C Tables 4.2.6.8 and 6.1.1.4'
F F 0.0727 0.0534 'International Tables Vol C Tables 4.2.6.8 and 6.1.1.4'
S S 0.3331 0.5567 'International Tables Vol C Tables 4.2.6.8 and 6.1.1.4'

loop_
_geom_angle_atom_site_label_1
_geom_angle_atom_site_label_2
_geom_angle_atom_site_label_3
_geom_angle
_geom_angle_site_symmetry_1
_geom_angle_site_symmetry_3
_geom_angle_publ_flag
C82 N11 C11 120.1(14) . . ?
C82 N11 H11 120.0 . . ?
C11 N11 H11 120.0 . . ?
N11 C11 C25 109.4(11) . . ?
N11 C11 C13 107.2(13) . . ?
C25 C11 C13 110.5(11) . . ?
N11 C11 H11A 109.9 . . ?
C25 C11 H11A 109.9 . . ?
C13 C11 H11A 109.9 . . ?
C14 C13 C11 113.9(13) . . ?
C14 C13 H13A 108.8 . . ?
C11 C13 H13A 108.8 . . ?
C14 C13 H13B 108.8 . . ?
C11 C13 H13B 108.8 . . ?
H13A C13 H13B 107.7 . . ?
C15 C14 C19 121.5(13) . . ?
C15 C14 C13 120.9(13) . . ?
C19 C14 C13 117.4(13) . . ?
C14 C15 C16 117.6(15) . . ?
C14 C15 H15 121.2 . . ?
C16 C15 H15 121.2 . . ?
C17 C16 C15 124.5(17) . . ?
C17 C16 H16 117.8 . . ?
C15 C16 H16 117.8 . . ?
C16 C17 C18 118.1(14) . . ?
C16 C17 C110 124.2(18) . . ?
C18 C17 C110 117.3(17) . . ?
C19 C18 C17 120.3(16) . . ?
C19 C18 H18 119.9 . . ?
C17 C18 H18 119.9 . . ?
C18 C19 C14 118.0(15) . . ?
C18 C19 H19 121.0 . . ?
C14 C19 H19 121.0 . . ?
F112 C110 F111 96.7(18) . . ?
F112 C110 F110 110(2) . . ?
F111 C110 F110 102.3(19) . . ?
F112 C110 C17 119(2) . . ?
F111 C110 C17 117(2) . . ?
F110 C110 C17 111(2) . . ?
C25 N21 C21 105.5(11) . . ?
N21 C21 C23 105.6(12) . . ?
N21 C21 C22 110.5(12) . . ?
C23 C21 C22 111.5(11) . . ?
O22 C22 N31 125.1(14) . . ?
O22 C22 C21 119.0(14) . . ?
N31 C22 C21 115.7(10) . . ?
O23 C23 C21 104.3(12) . . ?
O23 C23 C24 107.6(19) . . ?
C21 C23 C24 107.4(16) . . ?
C25 O23 C23 105.9(12) . . ?
C23 C24 H24A 109.5 . . ?
C23 C24 H24B 109.5 . . ?
H24A C24 H24B 109.5 . . ?
C23 C24 H24C 109.5 . . ?
H24A C24 H24C 109.5 . . ?
H24B C24 H24C 109.5 . . ?
N21 C25 O23 118.1(13) . . ?
N21 C25 C11 125.6(12) . . ?
O23 C25 C11 116.3(12) . . ?
C22 N31 C31 123.9(11) . . ?
C22 N31 H31 118.0 . . ?
C31 N31 H31 118.0 . . ?
N31 C31 C44 106.9(11) . . ?
N31 C31 C33 112.5(11) . . ?
C44 C31 C33 110.1(12) . . ?
N31 C31 H31A 109.1 . . ?
C44 C31 H31A 109.1 . . ?
C33 C31 H31A 109.1 . . ?
C34 C33 C35 111.6(15) . . ?
C34 C33 C31 108.1(14) . . ?
C35 C33 C31 110.9(12) . . ?
C34 C33 H33 108.7 . . ?
C35 C33 H33 108.7 . . ?
C31 C33 H33 108.7 . . ?
C33 C34 H34A 109.5 . . ?
C33 C34 H34B 109.5 . . ?
H34A C34 H34B 109.5 . . ?
C33 C34 H34C 109.5 . . ?
H34A C34 H34C 109.5 . . ?
H34B C34 H34C 109.5 . . ?
C33 C35 H35A 109.5 . . ?
C33 C35 H35B 109.5 . . ?
H35A C35 H35B 109.5 . . ?
C33 C35 H35C 109.5 . . ?
H35A C35 H35C 109.5 . . ?
H35B C35 H35C 109.5 . . ?
C44 N41 C41 112.2(9) . . ?
C43 C41 N41 113.7(12) . . ?
C43 C41 C42 124.5(13) . . ?
N41 C41 C42 121.7(9) . . ?
O42 C42 N51 122.3(13) . . ?
O42 C42 C41 119.1(10) . . ?
N51 C42 C41 118.6(12) . . ?
C41 C43 S43 111.2(11) . . ?
C41 C43 H43 124.4 . . ?
S43 C43 H43 124.4 . . ?
C43 S43 C44 89.5(6) . . ?
N41 C44 C31 125.0(10) . . ?
N41 C44 S43 113.3(11) . . ?
C31 C44 S43 121.6(8) . . ?
C42 N51 C51 121.5(12) . . ?
C42 N51 H51 119.3 . . ?
C51 N51 H51 119.3 . . ?
N51 C51 C53 111.7(13) . . ?
N51 C51 C65 110.5(12) . . ?
C53 C51 C65 115.3(12) . . ?
N51 C51 H51A 106.2 . . ?
C53 C51 H51A 106.2 . . ?
C65 C51 H51A 106.2 . . ?
C54 C53 C51 108.8(18) . . ?
C54 C53 C55 113.6(17) . . ?
C51 C53 C55 108.2(18) . . ?
C54 C53 H53 108.7 . . ?
C51 C53 H53 108.7 . . ?
C55 C53 H53 108.7 . . ?
C53 C54 H54A 109.5 . . ?
C53 C54 H54B 109.5 . . ?
H54A C54 H54B 109.5 . . ?
C53 C54 H54C 109.5 . . ?
H54A C54 H54C 109.5 . . ?
H54B C54 H54C 109.5 . . ?
C56 C55 C53 100(2) . . ?
C56 C55 H55A 111.8 . . ?
C53 C55 H55A 111.8 . . ?
C56 C55 H55B 111.8 . . ?
C53 C55 H55B 111.8 . . ?
H55A C55 H55B 109.5 . . ?
C55 C56 H56A 109.5 . . ?
C55 C56 H56B 109.5 . . ?
H56A C56 H56B 109.5 . . ?
C55 C56 H56C 109.5 . . ?
H56A C56 H56C 109.5 . . ?
H56B C56 H56C 109.5 . . ?
C65 N61 C61 107.5(16) . . ?
N61 C61 C62 113.8(18) . . ?
N61 C61 C63 104.4(15) . . ?
C62 C61 C63 112.5(14) . . ?
N61 C61 H61 108.7 . . ?
C62 C61 H61 108.7 . . ?
C63 C61 H61 108.7 . . ?
O62 C62 N71 124(2) . . ?
O62 C62 C61 119(2) . . ?
N71 C62 C61 116.6(13) . . ?
O63 C63 C64 107.5(16) . . ?
O63 C63 C61 101.6(13) . . ?
C64 C63 C61 113.0(16) . . ?
O63 C63 H63 111.4 . . ?
C64 C63 H63 111.4 . . ?
C61 C63 H63 111.4 . . ?
C65 O63 C63 107.5(14) . . ?
C63 C64 H64A 109.5 . . ?
C63 C64 H64B 109.5 . . ?
H64A C64 H64B 109.5 . . ?
C63 C64 H64C 109.5 . . ?
H64A C64 H64C 109.5 . . ?
H64B C64 H64C 109.5 . . ?
N61 C65 O63 116.5(14) . . ?
N61 C65 C51 128.5(17) . . ?
O63 C65 C51 114.9(16) . . ?
C62 N71 C71 127.0(13) . . ?
C62 N71 H71 116.5 . . ?
C71 N71 H71 116.5 . . ?
N71 C71 C84 107.3(15) . . ?
N71 C71 C73 114.5(14) . . ?
C84 C71 C73 114(2) . . ?
N71 C71 H71A 106.8 . . ?
C84 C71 H71A 106.8 . . ?
C73 C71 H71A 106.8 . . ?
C75 C73 C74 111.3(16) . . ?
C75 C73 C71 110.8(15) . . ?
C74 C73 C71 111(2) . . ?
C75 C73 H73 107.9 . . ?
C74 C73 H73 107.9 . . ?
C71 C73 H73 107.9 . . ?
C73 C74 H74A 109.5 . . ?
C73 C74 H74B 109.5 . . ?
H74A C74 H74B 109.5 . . ?
C73 C74 H74C 109.5 . . ?
H74A C74 H74C 109.5 . . ?
H74B C74 H74C 109.5 . . ?
C73 C75 H75A 109.5 . . ?
C73 C75 H75B 109.5 . . ?
H75A C75 H75B 109.5 . . ?
C73 C75 H75C 109.5 . . ?
H75A C75 H75C 109.5 . . ?
H75B C75 H75C 109.5 . . ?
C84 N81 C81 109.1(13) . . ?
C83 C81 N81 112.5(17) . . ?
C83 C81 C82 127.4(19) . . ?
N81 C81 C82 119.7(14) . . ?
O82 C82 N11 122.8(15) . . ?
O82 C82 C81 120.1(15) . . ?
N11 C82 C81 117.1(18) . . ?
C81 C83 S83 113.0(16) . . ?
C81 C83 H83 123.5 . . ?
S83 C83 H83 123.5 . . ?
C83 S83 C84 88.8(9) . . ?
N81 C84 C71 119.4(14) . . ?
N81 C84 S83 116.5(15) . . ?
C71 C84 S83 123.8(11) . . ?
O1S C1S C2S 125(3) . . ?
O1S C1S C3S 128(2) . . ?
C2S C1S C3S 106(2) . . ?
C1S C3S H3S1 109.5 . . ?
C1S C3S H3S2 109.5 . . ?
H3S1 C3S H3S2 109.5 . . ?
C1S C3S H3S3 109.5 . . ?
H3S1 C3S H3S3 109.5 . . ?
H3S2 C3S H3S3 109.5 . . ?
C1S C2S H2S1 109.5 . . ?
C1S C2S H2S2 109.5 . . ?
H2S1 C2S H2S2 109.5 . . ?
C1S C2S H2S3 109.5 . . ?
H2S1 C2S H2S3 109.5 . . ?
H2S2 C2S H2S3 109.5 . . ?

loop_
_geom_bond_atom_site_label_1
_geom_bond_atom_site_label_2
_geom_bond_distance
_geom_bond_site_symmetry_2
_geom_bond_publ_flag
N11 C82 1.29(2) . ?
N11 C11 1.465(14) . ?
N11 H11 0.8600 . ?
C11 C25 1.52(2) . ?
C11 C13 1.63(3) . ?
C11 H11A 0.9800 . ?
C13 C14 1.535(17) . ?
C13 H13A 0.9700 . ?
C13 H13B 0.9700 . ?
C14 C15 1.36(2) . ?
C14 C19 1.44(2) . ?
C15 C16 1.38(2) . ?
C15 H15 0.9300 . ?
C16 C17 1.34(2) . ?
C16 H16 0.9300 . ?
C17 C18 1.43(3) . ?
C17 C110 1.46(2) . ?
C18 C19 1.37(2) . ?
C18 H18 0.9300 . ?
C19 H19 0.9300 . ?
C110 F112 1.25(3) . ?
C110 F111 1.27(3) . ?
C110 F110 1.28(3) . ?
N21 C25 1.290(17) . ?
N21 C21 1.468(18) . ?
C21 C23 1.50(2) . ?
C21 C22 1.54(2) . ?
C22 O22 1.200(16) . ?
C22 N31 1.340(19) . ?
C23 O23 1.45(2) . ?
C23 C24 1.67(3) . ?
O23 C25 1.340(16) . ?
C24 H24A 0.9600 . ?
C24 H24B 0.9600 . ?
C24 H24C 0.9600 . ?
N31 C31 1.415(19) . ?
N31 H31 0.8600 . ?
C31 C44 1.50(2) . ?
C31 C33 1.585(19) . ?
C31 H31A 0.9800 . ?
C33 C34 1.47(3) . ?
C33 C35 1.50(3) . ?
C33 H33 0.9800 . ?
C34 H34A 0.9600 . ?
C34 H34B 0.9600 . ?
C34 H34C 0.9600 . ?
C35 H35A 0.9600 . ?
C35 H35B 0.9600 . ?
C35 H35C 0.9600 . ?
N41 C44 1.275(16) . ?
N41 C41 1.394(17) . ?
C41 C43 1.360(16) . ?
C41 C42 1.463(19) . ?
C42 O42 1.223(18) . ?
C42 N51 1.342(15) . ?
C43 S43 1.683(16) . ?
C43 H43 0.9300 . ?
S43 C44 1.758(11) . ?
N51 C51 1.405(16) . ?
N51 H51 0.8600 . ?
C51 C53 1.49(3) . ?
C51 C65 1.503(19) . ?
C51 H51A 0.9800 . ?
C53 C54 1.30(3) . ?
C53 C55 1.65(3) . ?
C53 H53 0.9800 . ?
C54 H54A 0.9600 . ?
C54 H54B 0.9600 . ?
C54 H54C 0.9600 . ?
C55 C56 1.52(4) . ?
C55 H55A 0.9700 . ?
C55 H55B 0.9700 . ?
C56 H56A 0.9600 . ?
C56 H56B 0.9600 . ?
C56 H56C 0.9600 . ?
N61 C65 1.24(2) . ?
N61 C61 1.493(18) . ?
C61 C62 1.52(3) . ?
C61 C63 1.55(3) . ?
C61 H61 0.9800 . ?
C62 O62 1.217(18) . ?
C62 N71 1.33(3) . ?
C63 O63 1.456(19) . ?
C63 C64 1.51(3) . ?
C63 H63 0.9800 . ?
O63 C65 1.40(2) . ?
C64 H64A 0.9600 . ?
C64 H64B 0.9600 . ?
C64 H64C 0.9600 . ?
N71 C71 1.47(3) . ?
N71 H71 0.8600 . ?
C71 C84 1.49(3) . ?
C71 C73 1.52(3) . ?
C71 H71A 0.9800 . ?
C73 C75 1.47(3) . ?
C73 C74 1.52(3) . ?
C73 H73 0.9800 . ?
C74 H74A 0.9600 . ?
C74 H74B 0.9600 . ?
C74 H74C 0.9600 . ?
C75 H75A 0.9600 . ?
C75 H75B 0.9600 . ?
C75 H75C 0.9600 . ?
N81 C84 1.30(2) . ?
N81 C81 1.42(3) . ?
C81 C83 1.35(2) . ?
C81 C82 1.46(2) . ?
C82 O82 1.26(2) . ?
C83 S83 1.678(19) . ?
C83 H83 0.9300 . ?
S83 C84 1.705(17) . ?
O1S C1S 1.22(3) . ?
C1S C2S 1.53(4) . ?
C1S C3S 1.65(4) . ?
C3S H3S1 0.9600 . ?
C3S H3S2 0.9600 . ?
C3S H3S3 0.9600 . ?
C2S H2S1 0.9600 . ?
C2S H2S2 0.9600 . ?
C2S H2S3 0.9600 . ?

loop_
_geom_torsion_atom_site_label_1
_geom_torsion_atom_site_label_2
_geom_torsion_atom_site_label_3
_geom_torsion_atom_site_label_4
_geom_torsion
_geom_torsion_site_symmetry_1
_geom_torsion_site_symmetry_2
_geom_torsion_site_symmetry_3
_geom_torsion_site_symmetry_4
_geom_torsion_publ_flag
C82 N11 C11 C25 -129.0(18) . . . . ?
C82 N11 C11 C13 111.1(19) . . . . ?
N11 C11 C13 C14 175.4(13) . . . . ?
C25 C11 C13 C14 56.2(16) . . . . ?
C11 C13 C14 C15 -99(2) . . . . ?
C11 C13 C14 C19 85(2) . . . . ?
C19 C14 C15 C16 1(3) . . . . ?
C13 C14 C15 C16 -174.9(18) . . . . ?
C14 C15 C16 C17 -2(3) . . . . ?
C15 C16 C17 C18 4(3) . . . . ?
C15 C16 C17 C110 176(2) . . . . ?
C16 C17 C18 C19 -3(3) . . . . ?
C110 C17 C18 C19 -176(2) . . . . ?
C17 C18 C19 C14 1(3) . . . . ?
C15 C14 C19 C18 0(3) . . . . ?
C13 C14 C19 C18 175.5(17) . . . . ?
C16 C17 C110 F112 176(2) . . . . ?
C18 C17 C110 F112 -12(4) . . . . ?
C16 C17 C110 F111 -69(3) . . . . ?
C18 C17 C110 F111 103(3) . . . . ?
C16 C17 C110 F110 47(3) . . . . ?
C18 C17 C110 F110 -140(2) . . . . ?
C25 N21 C21 C23 -6.8(15) . . . . ?
C25 N21 C21 C22 113.9(12) . . . . ?
N21 C21 C22 O22 -168.9(13) . . . . ?
C23 C21 C22 O22 -51.8(19) . . . . ?
N21 C21 C22 N31 15.3(16) . . . . ?
C23 C21 C22 N31 132.4(14) . . . . ?
N21 C21 C23 O23 6.9(15) . . . . ?
C22 C21 C23 O23 -113.1(13) . . . . ?
N21 C21 C23 C24 -107.1(18) . . . . ?
C22 C21 C23 C24 132.9(18) . . . . ?
C21 C23 O23 C25 -4.7(15) . . . . ?
C24 C23 O23 C25 109.2(14) . . . . ?
C21 N21 C25 O23 4.2(16) . . . . ?
C21 N21 C25 C11 -174.8(12) . . . . ?
C23 O23 C25 N21 0.4(16) . . . . ?
C23 O23 C25 C11 179.5(12) . . . . ?
N11 C11 C25 N21 -33(2) . . . . ?
C13 C11 C25 N21 84.6(15) . . . . ?
N11 C11 C25 O23 147.7(12) . . . . ?
C13 C11 C25 O23 -94.5(14) . . . . ?
O22 C22 N31 C31 5(2) . . . . ?
C21 C22 N31 C31 -179.1(12) . . . . ?
C22 N31 C31 C44 131.3(13) . . . . ?
C22 N31 C31 C33 -107.7(14) . . . . ?
N31 C31 C33 C34 65.0(17) . . . . ?
C44 C31 C33 C34 -175.9(13) . . . . ?
N31 C31 C33 C35 -172.4(12) . . . . ?
C44 C31 C33 C35 -53.3(15) . . . . ?
C44 N41 C41 C43 3.5(16) . . . . ?
C44 N41 C41 C42 -178.3(12) . . . . ?
C43 C41 C42 O42 -10(2) . . . . ?
N41 C41 C42 O42 171.5(13) . . . . ?
C43 C41 C42 N51 167.7(13) . . . . ?
N41 C41 C42 N51 -10.3(18) . . . . ?
N41 C41 C43 S43 -3.1(15) . . . . ?
C42 C41 C43 S43 178.7(11) . . . . ?
C41 C43 S43 C44 1.6(11) . . . . ?
C41 N41 C44 C31 -178.5(12) . . . . ?
C41 N41 C44 S43 -2.2(14) . . . . ?
N31 C31 C44 N41 49.1(16) . . . . ?
C33 C31 C44 N41 -73.4(16) . . . . ?
N31 C31 C44 S43 -127.0(10) . . . . ?
C33 C31 C44 S43 110.6(11) . . . . ?
C43 S43 C44 N41 0.4(11) . . . . ?
C43 S43 C44 C31 176.9(12) . . . . ?
O42 C42 N51 C51 1(2) . . . . ?
C41 C42 N51 C51 -176.8(11) . . . . ?
C42 N51 C51 C53 97.6(16) . . . . ?
C42 N51 C51 C65 -132.7(15) . . . . ?
N51 C51 C53 C54 79.9(17) . . . . ?
C65 C51 C53 C54 -47(2) . . . . ?
N51 C51 C53 C55 -156.3(15) . . . . ?
C65 C51 C53 C55 76(2) . . . . ?
C54 C53 C55 C56 -75(3) . . . . ?
C51 C53 C55 C56 164(2) . . . . ?
C65 N61 C61 C62 108(2) . . . . ?
C65 N61 C61 C63 -15(2) . . . . ?
N61 C61 C62 O62 -169.6(16) . . . . ?
C63 C61 C62 O62 -51(2) . . . . ?
N61 C61 C62 N71 17(2) . . . . ?
C63 C61 C62 N71 135.4(17) . . . . ?
N61 C61 C63 O63 14.7(16) . . . . ?
C62 C61 C63 O63 -109.2(15) . . . . ?
N61 C61 C63 C64 -100.2(15) . . . . ?
C62 C61 C63 C64 136.0(15) . . . . ?
C64 C63 O63 C65 108.5(17) . . . . ?
C61 C63 O63 C65 -10.3(17) . . . . ?
C61 N61 C65 O63 9(2) . . . . ?
C61 N61 C65 C51 -174.2(18) . . . . ?
C63 O63 C65 N61 1(2) . . . . ?
C63 O63 C65 C51 -176.0(14) . . . . ?
N51 C51 C65 N61 -22(3) . . . . ?
C53 C51 C65 N61 106(2) . . . . ?
N51 C51 C65 O63 154.7(14) . . . . ?
C53 C51 C65 O63 -77(2) . . . . ?
O62 C62 N71 C71 4(3) . . . . ?
C61 C62 N71 C71 177.0(15) . . . . ?
C62 N71 C71 C84 129.9(19) . . . . ?
C62 N71 C71 C73 -102(2) . . . . ?
N71 C71 C73 C75 -174.7(14) . . . . ?
C84 C71 C73 C75 -50.5(17) . . . . ?
N71 C71 C73 C74 61.2(17) . . . . ?
C84 C71 C73 C74 -174.6(13) . . . . ?
C84 N81 C81 C83 2(3) . . . . ?
C84 N81 C81 C82 175(2) . . . . ?
C11 N11 C82 O82 10(3) . . . . ?
C11 N11 C82 C81 -171.7(19) . . . . ?
C83 C81 C82 O82 -15(4) . . . . ?
N81 C81 C82 O82 172(2) . . . . ?
C83 C81 C82 N11 166(3) . . . . ?
N81 C81 C82 N11 -6(4) . . . . ?
N81 C81 C83 S83 -3(3) . . . . ?
C82 C81 C83 S83 -176(2) . . . . ?
C81 C83 S83 C84 3(2) . . . . ?
C81 N81 C84 C71 175(2) . . . . ?
C81 N81 C84 S83 0(3) . . . . ?
N71 C71 C84 N81 57(3) . . . . ?
C73 C71 C84 N81 -71(3) . . . . ?
N71 C71 C84 S83 -128.4(18) . . . . ?
C73 C71 C84 S83 104(2) . . . . ?
C83 S83 C84 N81 -2(2) . . . . ?
C83 S83 C84 C71 -176(2) . . . . ?
